data_7107843
loop_
_publ_author_name
'Jorge Alvarez Vicente'
'Agata Mlonka'
'Nimal Gunaratne'
'Malgorzata Swadzba-Kwasny'
'Peter Nockemann'

_publ_section_title
;
 Phosphine oxide functionalised imidazolium ionic liquids as tuneable
 ligands for lanthanide complexation
;
_journal_name_full Chem.Commun.
_journal_page_first 6115
_journal_paper_doi 10.1039/c2cc31544k
_journal_volume 48
_journal_year 2012
_chemical_formula_moiety 'C20 H24 N2 O P, F6 P'
_chemical_formula_sum 'C20 H24 F6 N2 O P2'
_chemical_formula_weight 484.35
_chemical_name_systematic
;
?
;
_space_group_crystal_system triclinic
_space_group_IT_number 2
_space_group_name_Hall '-P 1'
_space_group_name_H-M_alt 'P -1'
_symmetry_cell_setting triclinic
_symmetry_space_group_name_Hall '-P 1'
_symmetry_space_group_name_H-M 'P -1'
_atom_sites_solution_hydrogens geom
_atom_sites_solution_primary direct
_atom_sites_solution_secondary difmap
_audit_creation_date 2012-04-25
_audit_creation_method
;
Olex2 1.1
(compiled 2011.11.01 svn.r2039, GUI svn.r3906)
;
_cell_angle_alpha 97.6190(10)
_cell_angle_beta 91.7890(10)
_cell_angle_gamma 107.2440(10)
_cell_formula_units_Z 2
_cell_length_a 5.99740(10)
_cell_length_b 8.5870(2)
_cell_length_c 22.1778(6)
_cell_measurement_reflns_used 20762
_cell_measurement_temperature 120(2)
_cell_measurement_theta_max 27.48
_cell_measurement_theta_min 2.91
_cell_volume 1078.18(4)
_computing_data_collection 'COLLECT (Hooft, R.W.W., 1998)'
_computing_data_reduction 'DENZO (Otwinowski & Minor, 1997) & COLLECT (Hooft, R.W.W., 1998)'
_computing_molecular_graphics
;
O. V. Dolomanov, L. J. Bourhis, R. J. Gildea, J. A. K. Howard and H. Puschmann,
OLEX2: a complete structure solution, refinement and analysis program.
J. Appl. Cryst. (2009). 42, 339-341.
;
_computing_publication_material
;
O. V. Dolomanov, L. J. Bourhis, R. J. Gildea, J. A. K. Howard and H. Puschmann,
OLEX2: a complete structure solution, refinement and analysis program.
J. Appl. Cryst. (2009). 42, 339-341.
;
_computing_structure_refinement 'SHELXL-97 (Sheldrick, 1997)'
_computing_structure_solution 'SHELXS-97 (Sheldrick, 1990)'
_diffrn_ambient_temperature 120(2)
_diffrn_detector_area_resol_mean '4096x4096pixels / 62x62mm'
_diffrn_measured_fraction_theta_full 0.992
_diffrn_measured_fraction_theta_max 0.992
_diffrn_measurement_device_type 'Bruker-Nonius APEX II CCD camera on \k-goniostat'
_diffrn_measurement_method '\f & \w scans'
_diffrn_radiation_monochromator '10cm confocal mirrors'
_diffrn_radiation_source 'Bruker-Nonius FR591 rotating anode'
_diffrn_radiation_type 'MO K\a'
_diffrn_radiation_wavelength 0.71073
_diffrn_reflns_av_R_equivalents 0.0423
_diffrn_reflns_av_unetI/netI 0.0447
_diffrn_reflns_limit_h_max 7
_diffrn_reflns_limit_h_min -7
_diffrn_reflns_limit_k_max 11
_diffrn_reflns_limit_k_min -11
_diffrn_reflns_limit_l_max 28
_diffrn_reflns_limit_l_min -28
_diffrn_reflns_number 14475
_diffrn_reflns_theta_full 27.48
_diffrn_reflns_theta_max 27.48
_diffrn_reflns_theta_min 3.34
_diffrn_source 'fine-focus sealed tube'
_exptl_absorpt_coefficient_mu 0.268
_exptl_absorpt_correction_T_max 0.992
_exptl_absorpt_correction_T_min 0.981
_exptl_absorpt_correction_type multi-scan
_exptl_absorpt_process_details 'SADABS 2007/2 (Sheldrick, G.M., 2007)'
_exptl_crystal_colour colorless
_exptl_crystal_density_diffrn 1.492
_exptl_crystal_density_method 'not measured'
_exptl_crystal_description plate
_exptl_crystal_F_000 500
_exptl_crystal_size_max 0.16
_exptl_crystal_size_mid 0.06
_exptl_crystal_size_min 0.03
_refine_diff_density_max 0.459
_refine_diff_density_min -0.389
_refine_diff_density_rms 0.096
_refine_ls_extinction_method none
_refine_ls_goodness_of_fit_ref 1.112
_refine_ls_hydrogen_treatment constr
_refine_ls_matrix_type full
_refine_ls_number_parameters 337
_refine_ls_number_reflns 4916
_refine_ls_number_restraints 0
_refine_ls_restrained_S_all 1.112
_refine_ls_R_factor_all 0.0628
_refine_ls_R_factor_gt 0.0519
_refine_ls_shift/su_max 0.001
_refine_ls_shift/su_mean 0.000
_refine_ls_structure_factor_coef Fsqd
_refine_ls_weighting_details 'calc w=1/[\s^2^(Fo^2^)+(0.0327P)^2^+1.6388P] where P=(Fo^2^+2Fc^2^)/3'
_refine_ls_weighting_scheme calc
_refine_ls_wR_factor_gt 0.1203
_refine_ls_wR_factor_ref 0.1276
_reflns_number_gt 4234
_reflns_number_total 4916
_reflns_threshold_expression >2sigma(I)
_cod_data_source_file c2cc31544k.txt
_cod_data_source_block 2011ncs0122
_cod_database_code 7107843

loop_
_space_group_symop_id
_space_group_symop_operation_xyz
1 'x, y, z'
2 '-x, -y, -z'

loop_
_atom_site_label
_atom_site_type_symbol
_atom_site_fract_x
_atom_site_fract_y
_atom_site_fract_z
_atom_site_U_iso_or_equiv
_atom_site_adp_type
_atom_site_occupancy
_atom_site_symmetry_multiplicity
_atom_site_calc_flag
_atom_site_refinement_flags
_atom_site_disorder_assembly
_atom_site_disorder_group
P1 P 0.66048(10) 0.38532(7) 0.32499(2) 0.01499(14) Uani 1 1 d . . .
P2 P 0.57320(11) -0.30592(8) 0.12516(3) 0.02296(16) Uani 1 1 d . . .
O1 O 0.8573(3) 0.3167(2) 0.31144(7) 0.0210(3) Uani 1 1 d . . .
N1 N 0.1408(3) 0.1205(2) 0.14837(9) 0.0204(4) Uani 1 1 d . . .
N2 N 0.0911(4) 0.2353(2) 0.07021(9) 0.0218(4) Uani 1 1 d . . .
C1 C 0.0384(4) 0.2249(3) 0.12787(10) 0.0189(4) Uani 1 1 d . . .
C2 C 0.2608(5) 0.0648(3) 0.10236(12) 0.0284(5) Uani 1 1 d . . .
H2 H 0.3477 -0.0108 0.1045 0.034 Uiso 1 1 calc R . .
C3 C 0.2314(5) 0.1376(3) 0.05391(11) 0.0285(5) Uani 1 1 d . . .
H3 H 0.2954 0.1243 0.0156 0.034 Uiso 1 1 calc R . .
C4 C -0.1045(5) 0.3151(3) 0.16128(12) 0.0291(5) Uani 1 1 d . . .
H4A H -0.2669 0.2724 0.1438 0.044 Uiso 1 1 calc R . .
H4B H -0.0429 0.4327 0.1580 0.044 Uiso 1 1 calc R . .
H4C H -0.0990 0.3005 0.2043 0.044 Uiso 1 1 calc R . .
C5 C 0.0148(5) 0.3370(3) 0.03080(11) 0.0285(5) Uani 1 1 d . . .
H5A H -0.1564 0.3078 0.0283 0.043 Uiso 1 1 calc R . .
H5B H 0.0676 0.3176 -0.0101 0.043 Uiso 1 1 calc R . .
H5C H 0.0823 0.4537 0.0479 0.043 Uiso 1 1 calc R . .
C6 C 0.1193(4) 0.0620(3) 0.20814(11) 0.0260(5) Uani 1 1 d . . .
H6A H 0.0733 -0.0600 0.2018 0.031 Uiso 1 1 calc R . .
H6B H -0.0061 0.0958 0.2291 0.031 Uiso 1 1 calc R . .
C7 C 0.3463(4) 0.1300(3) 0.24855(10) 0.0193(5) Uani 1 1 d . . .
H7A H 0.4732 0.1016 0.2265 0.023 Uiso 1 1 calc R . .
H7B H 0.3286 0.0763 0.2857 0.023 Uiso 1 1 calc R . .
C8 C 0.4174(4) 0.3176(3) 0.26754(10) 0.0170(4) Uani 1 1 d . . .
H8A H 0.2824 0.3490 0.2838 0.020 Uiso 1 1 calc R . .
H8B H 0.4622 0.3731 0.2314 0.020 Uiso 1 1 calc R . .
C9 C 0.5406(4) 0.3273(3) 0.39564(10) 0.0155(4) Uani 1 1 d . . .
C10 C 0.6613(4) 0.2496(3) 0.43030(10) 0.0199(5) Uani 1 1 d . . .
H10 H 0.7968 0.2261 0.4157 0.024 Uiso 1 1 calc R . .
C11 C 0.5849(5) 0.2062(3) 0.48613(11) 0.0258(5) Uani 1 1 d . . .
H11 H 0.6677 0.1528 0.5093 0.031 Uiso 1 1 calc R . .
C12 C 0.3886(4) 0.2407(3) 0.50779(11) 0.0254(5) Uani 1 1 d . . .
H12 H 0.3366 0.2113 0.5459 0.031 Uiso 1 1 calc R . .
C13 C 0.2674(4) 0.3186(3) 0.47388(11) 0.0242(5) Uani 1 1 d . . .
H13 H 0.1329 0.3426 0.4889 0.029 Uiso 1 1 calc R . .
C14 C 0.3423(4) 0.3614(3) 0.41789(10) 0.0204(5) Uani 1 1 d . . .
H14 H 0.2582 0.4140 0.3947 0.025 Uiso 1 1 calc R . .
C15 C 0.7535(4) 0.6078(3) 0.33537(10) 0.0169(4) Uani 1 1 d . . .
C16 C 0.9785(4) 0.6910(3) 0.36278(11) 0.0220(5) Uani 1 1 d . . .
H16 H 1.0740 0.6298 0.3762 0.026 Uiso 1 1 calc R . .
C17 C 1.0633(4) 0.8618(3) 0.37061(11) 0.0253(5) Uani 1 1 d . . .
H17 H 1.2160 0.9172 0.3893 0.030 Uiso 1 1 calc R . .
C18 C 0.9233(4) 0.9515(3) 0.35086(11) 0.0231(5) Uani 1 1 d . . .
H18 H 0.9811 1.0684 0.3559 0.028 Uiso 1 1 calc R . .
C19 C 0.7008(5) 0.8711(3) 0.32400(11) 0.0250(5) Uani 1 1 d . . .
H19 H 0.6059 0.9330 0.3108 0.030 Uiso 1 1 calc R . .
C20 C 0.6148(4) 0.6997(3) 0.31617(11) 0.0218(5) Uani 1 1 d . . .
H20 H 0.4615 0.6451 0.2977 0.026 Uiso 1 1 calc R . .
F1A F 0.5630(17) -0.1508(11) 0.1703(5) 0.053(2) Uani 0.641(8) 1 d P A 1
F2A F 0.5893(9) -0.4679(5) 0.0830(2) 0.0419(10) Uani 0.641(8) 1 d P A 1
F3A F 0.3699(8) -0.4200(7) 0.1591(2) 0.0575(14) Uani 0.641(8) 1 d P A 1
F4A F 0.7883(8) -0.1964(5) 0.09426(14) 0.0556(16) Uani 0.641(8) 1 d P A 1
F5A F 0.7612(6) -0.3317(4) 0.17536(16) 0.0370(9) Uani 0.641(8) 1 d P A 1
F6A F 0.3977(10) -0.2825(5) 0.0780(2) 0.0513(14) Uani 0.641(8) 1 d P A 1
F1B F 0.586(2) -0.164(2) 0.1805(8) 0.051(4) Uani 0.359(8) 1 d P A 2
F2B F 0.5473(16) -0.4268(14) 0.0618(5) 0.067(3) Uani 0.359(8) 1 d P A 2
F3B F 0.4676(19) -0.4519(10) 0.1569(4) 0.060(2) Uani 0.359(8) 1 d P A 2
F4B F 0.6571(14) -0.1470(7) 0.0865(3) 0.053(2) Uani 0.359(8) 1 d P A 2
F5B F 0.8271(10) -0.2980(7) 0.1358(5) 0.060(3) Uani 0.359(8) 1 d P A 2
F6B F 0.3010(10) -0.3021(7) 0.1066(4) 0.0442(18) Uani 0.359(8) 1 d P A 2

loop_
_atom_site_aniso_label
_atom_site_aniso_U_11
_atom_site_aniso_U_22
_atom_site_aniso_U_33
_atom_site_aniso_U_23
_atom_site_aniso_U_13
_atom_site_aniso_U_12
P1 0.0156(3) 0.0153(3) 0.0144(3) 0.0024(2) 0.0004(2) 0.0052(2)
P2 0.0241(3) 0.0188(3) 0.0237(3) 0.0002(2) 0.0011(2) 0.0044(2)
O1 0.0202(8) 0.0230(8) 0.0217(8) 0.0035(6) 0.0034(6) 0.0094(7)
N1 0.0226(10) 0.0178(9) 0.0181(9) 0.0032(7) -0.0044(7) 0.0026(8)
N2 0.0259(10) 0.0220(10) 0.0171(9) 0.0044(7) -0.0007(8) 0.0065(8)
C1 0.0179(11) 0.0175(10) 0.0182(11) 0.0036(8) -0.0023(8) 0.0006(9)
C2 0.0325(14) 0.0280(13) 0.0262(13) -0.0027(10) -0.0059(10) 0.0153(11)
C3 0.0323(14) 0.0337(14) 0.0196(12) -0.0035(10) -0.0004(10) 0.0135(11)
C4 0.0268(13) 0.0396(15) 0.0242(12) 0.0064(11) 0.0043(10) 0.0141(11)
C5 0.0335(14) 0.0309(13) 0.0230(12) 0.0119(10) -0.0015(10) 0.0098(11)
C6 0.0277(13) 0.0209(11) 0.0240(12) 0.0098(9) -0.0061(10) -0.0025(10)
C7 0.0212(11) 0.0168(10) 0.0192(11) 0.0066(8) -0.0031(8) 0.0036(9)
C8 0.0185(11) 0.0185(10) 0.0146(10) 0.0027(8) -0.0005(8) 0.0066(8)
C9 0.0140(10) 0.0136(9) 0.0165(10) 0.0015(8) -0.0004(8) 0.0010(8)
C10 0.0220(11) 0.0201(11) 0.0186(11) 0.0031(8) -0.0004(9) 0.0078(9)
C11 0.0325(14) 0.0246(12) 0.0209(12) 0.0075(9) -0.0004(10) 0.0078(10)
C12 0.0301(13) 0.0254(12) 0.0150(11) 0.0041(9) 0.0015(9) -0.0010(10)
C13 0.0197(12) 0.0287(12) 0.0204(11) -0.0005(9) 0.0046(9) 0.0029(10)
C14 0.0176(11) 0.0225(11) 0.0204(11) 0.0013(9) -0.0009(8) 0.0060(9)
C15 0.0188(11) 0.0176(10) 0.0151(10) 0.0044(8) 0.0034(8) 0.0058(9)
C16 0.0197(11) 0.0211(11) 0.0248(12) 0.0058(9) 0.0000(9) 0.0048(9)
C17 0.0228(12) 0.0221(12) 0.0270(12) 0.0034(9) 0.0014(9) 0.0011(9)
C18 0.0304(13) 0.0152(10) 0.0229(12) 0.0033(9) 0.0081(9) 0.0049(9)
C19 0.0312(13) 0.0217(12) 0.0257(12) 0.0059(9) 0.0021(10) 0.0127(10)
C20 0.0224(12) 0.0204(11) 0.0236(12) 0.0033(9) -0.0007(9) 0.0081(9)
F1A 0.071(4) 0.046(3) 0.046(4) -0.025(2) -0.028(2) 0.042(3)
F2A 0.050(2) 0.0278(16) 0.045(2) -0.0158(14) -0.0122(17) 0.0178(14)
F3A 0.035(2) 0.068(3) 0.052(2) 0.0062(19) 0.0127(19) -0.0120(19)
F4A 0.055(3) 0.053(2) 0.0329(16) 0.0010(14) 0.0115(15) -0.020(2)
F5A 0.0396(18) 0.0357(15) 0.0373(19) 0.0000(12) -0.0135(14) 0.0177(13)
F6A 0.068(3) 0.0417(18) 0.047(2) -0.0127(16) -0.037(2) 0.033(2)
F1B 0.031(4) 0.069(8) 0.036(6) -0.025(4) 0.002(5) 0.003(5)
F2B 0.049(5) 0.076(7) 0.054(6) -0.034(4) 0.016(4) 0.004(4)
F3B 0.065(6) 0.041(4) 0.072(5) 0.038(3) 0.004(5) 0.001(4)
F4B 0.048(4) 0.048(3) 0.063(4) 0.029(3) 0.019(3) 0.004(3)
F5B 0.024(3) 0.034(3) 0.117(9) -0.009(4) -0.017(4) 0.013(2)
F6B 0.025(3) 0.033(3) 0.073(5) 0.001(3) -0.007(3) 0.009(2)

loop_
_atom_type_symbol
_atom_type_description
_atom_type_scat_dispersion_real
_atom_type_scat_dispersion_imag
_atom_type_scat_source
C C 0.0033 0.0016 'International Tables Vol C Tables 4.2.6.8 and 6.1.1.4'
H H 0.0000 0.0000 'International Tables Vol C Tables 4.2.6.8 and 6.1.1.4'
N N 0.0061 0.0033 'International Tables Vol C Tables 4.2.6.8 and 6.1.1.4'
F F 0.0171 0.0103 'International Tables Vol C Tables 4.2.6.8 and 6.1.1.4'
P P 0.1023 0.0942 'International Tables Vol C Tables 4.2.6.8 and 6.1.1.4'
O O 0.0106 0.0060 'International Tables Vol C Tables 4.2.6.8 and 6.1.1.4'

loop_
_geom_angle_atom_site_label_1
_geom_angle_atom_site_label_2
_geom_angle_atom_site_label_3
_geom_angle
O1 P1 C8 114.94(10)
O1 P1 C9 110.37(10)
O1 P1 C15 112.21(10)
C8 P1 C9 106.27(10)
C15 P1 C8 106.41(10)
C15 P1 C9 106.09(10)
F1A P2 F2A 176.3(4)
F1A P2 F3A 89.5(4)
F1A P2 F4A 91.1(4)
F1A P2 F5A 87.7(4)
F1A P2 F1B 11.1(10)
F1A P2 F2B 158.3(6)
F1A P2 F4B 74.4(4)
F1A P2 F6B 79.2(4)
F2A P2 F5A 88.81(17)
F2A P2 F2B 25.5(4)
F2A P2 F4B 108.6(3)
F2A P2 F6B 103.1(3)
F3A P2 F2A 89.0(3)
F3A P2 F5A 87.6(2)
F3A P2 F2B 99.0(4)
F3A P2 F4B 147.5(3)
F3A P2 F6B 64.6(3)
F4A P2 F2A 90.2(2)
F4A P2 F3A 175.9(2)
F4A P2 F5A 88.37(19)
F4A P2 F1B 93.9(5)
F4A P2 F2B 81.9(4)
F4A P2 F4B 36.4(2)
F4A P2 F6B 119.5(3)
F5A P2 F4B 119.0(3)
F5A P2 F6B 149.1(3)
F6A P2 F1A 92.5(4)
F6A P2 F2A 90.91(18)
F6A P2 F3A 92.4(3)
F6A P2 F4A 91.6(2)
F6A P2 F5A 179.71(18)
F6A P2 F1B 103.2(6)
F6A P2 F2B 67.3(4)
F6A P2 F4B 61.1(3)
F6A P2 F6B 31.0(2)
F1B P2 F2A 165.1(7)
F1B P2 F3A 85.9(5)
F1B P2 F5A 77.1(6)
F1B P2 F2B 169.3(8)
F1B P2 F4B 82.7(6)
F1B P2 F6B 87.2(6)
F2B P2 F5A 112.4(5)
F2B P2 F4B 88.2(5)
F2B P2 F6B 86.3(4)
F3B P2 F1A 105.6(6)
F3B P2 F2A 71.7(4)
F3B P2 F3A 26.5(3)
F3B P2 F4A 149.9(4)
F3B P2 F5A 67.9(4)
F3B P2 F6A 112.0(4)
F3B P2 F1B 98.3(7)
F3B P2 F2B 90.1(5)
F3B P2 F4B 173.0(4)
F3B P2 F5B 97.6(4)
F3B P2 F6B 88.6(4)
F4B P2 F6B 84.4(3)
F5B P2 F1A 101.2(4)
F5B P2 F2A 76.8(3)
F5B P2 F3A 122.0(4)
F5B P2 F4A 53.9(4)
F5B P2 F5A 37.3(4)
F5B P2 F6A 142.6(4)
F5B P2 F1B 94.2(6)
F5B P2 F2B 91.3(4)
F5B P2 F4B 89.3(4)
F5B P2 F6B 173.3(4)
C1 N1 C2 108.9(2)
C1 N1 C6 127.1(2)
C2 N1 C6 123.8(2)
C1 N2 C3 109.3(2)
C1 N2 C5 125.3(2)
C3 N2 C5 125.4(2)
N1 C1 C4 127.9(2)
N2 C1 N1 107.4(2)
N2 C1 C4 124.7(2)
N1 C2 H2 126.5
C3 C2 N1 107.1(2)
C3 C2 H2 126.5
N2 C3 H3 126.4
C2 C3 N2 107.2(2)
C2 C3 H3 126.4
C1 C4 H4A 109.5
C1 C4 H4B 109.5
C1 C4 H4C 109.5
H4A C4 H4B 109.5
H4A C4 H4C 109.5
H4B C4 H4C 109.5
N2 C5 H5A 109.5
N2 C5 H5B 109.5
N2 C5 H5C 109.5
H5A C5 H5B 109.5
H5A C5 H5C 109.5
H5B C5 H5C 109.5
N1 C6 H6A 109.2
N1 C6 H6B 109.2
N1 C6 C7 112.24(19)
H6A C6 H6B 107.9
C7 C6 H6A 109.2
C7 C6 H6B 109.2
C6 C7 H7A 108.9
C6 C7 H7B 108.9
C6 C7 C8 113.25(19)
H7A C7 H7B 107.7
C8 C7 H7A 108.9
C8 C7 H7B 108.9
P1 C8 H8A 109.5
P1 C8 H8B 109.5
C7 C8 P1 110.77(15)
C7 C8 H8A 109.5
C7 C8 H8B 109.5
H8A C8 H8B 108.1
C10 C9 P1 117.10(17)
C10 C9 C14 119.0(2)
C14 C9 P1 123.88(17)
C9 C10 H10 119.7
C11 C10 C9 120.6(2)
C11 C10 H10 119.7
C10 C11 H11 120.0
C12 C11 C10 120.0(2)
C12 C11 H11 120.0
C11 C12 H12 120.0
C11 C12 C13 120.0(2)
C13 C12 H12 120.0
C12 C13 H13 119.9
C12 C13 C14 120.2(2)
C14 C13 H13 119.9
C9 C14 H14 119.9
C13 C14 C9 120.2(2)
C13 C14 H14 119.9
C16 C15 P1 117.80(17)
C20 C15 P1 123.25(18)
C20 C15 C16 118.9(2)
C15 C16 H16 119.6
C17 C16 C15 120.8(2)
C17 C16 H16 119.6
C16 C17 H17 120.2
C16 C17 C18 119.6(2)
C18 C17 H17 120.2
C17 C18 H18 119.9
C19 C18 C17 120.3(2)
C19 C18 H18 119.9
C18 C19 H19 119.8
C18 C19 C20 120.3(2)
C20 C19 H19 119.8
C15 C20 H20 119.9
C19 C20 C15 120.1(2)
C19 C20 H20 119.9

loop_
_geom_bond_atom_site_label_1
_geom_bond_atom_site_label_2
_geom_bond_distance
P1 O1 1.4891(16)
P1 C8 1.809(2)
P1 C9 1.812(2)
P1 C15 1.805(2)
P2 F1A 1.575(9)
P2 F2A 1.599(4)
P2 F3A 1.599(4)
P2 F4A 1.589(3)
P2 F5A 1.641(3)
P2 F6A 1.535(3)
P2 F1B 1.597(17)
P2 F2B 1.607(8)
P2 F3B 1.503(7)
P2 F4B 1.668(6)
P2 F5B 1.514(5)
P2 F6B 1.682(6)
N1 C1 1.343(3)
N1 C2 1.382(3)
N1 C6 1.475(3)
N2 C1 1.335(3)
N2 C3 1.378(3)
N2 C5 1.466(3)
C1 C4 1.471(3)
C2 H2 0.9500
C2 C3 1.345(4)
C3 H3 0.9500
C4 H4A 0.9800
C4 H4B 0.9800
C4 H4C 0.9800
C5 H5A 0.9800
C5 H5B 0.9800
C5 H5C 0.9800
C6 H6A 0.9900
C6 H6B 0.9900
C6 C7 1.520(3)
C7 H7A 0.9900
C7 H7B 0.9900
C7 C8 1.535(3)
C8 H8A 0.9900
C8 H8B 0.9900
C9 C10 1.396(3)
C9 C14 1.396(3)
C10 H10 0.9500
C10 C11 1.392(3)
C11 H11 0.9500
C11 C12 1.382(4)
C12 H12 0.9500
C12 C13 1.388(4)
C13 H13 0.9500
C13 C14 1.392(3)
C14 H14 0.9500
C15 C16 1.401(3)
C15 C20 1.397(3)
C16 H16 0.9500
C16 C17 1.387(3)
C17 H17 0.9500
C17 C18 1.393(3)
C18 H18 0.9500
C18 C19 1.381(4)
C19 H19 0.9500
C19 C20 1.392(3)
C20 H20 0.9500
